data_7057797
loop_
_publ_author_name
'Mason, Helen E.'
'Hamilton, Michelle L.'
'Howard, Judith A. K.'
'Sparkes, Hazel A.'

_publ_section_title
;
 [Fe(abpt)2(NCSe)2] polymorph A: structural studies into the spin
 crossover behaviour
;
_journal_issue 22
_journal_name_full 'New Journal of Chemistry'
_journal_page_first 18028
_journal_paper_doi 10.1039/C8NJ03627F
_journal_volume 42
_journal_year 2018
_chemical_formula_moiety 'C26 H20 Fe N14 Se2'
_chemical_formula_sum 'C26 H20 Fe N14 Se2'
_chemical_formula_weight 742.33
_chemical_name_common '[Fe(abpt)2(NCSe)2] polymorph A'
_chemical_name_systematic bis(4-amino-3,5-bis(pyridin-2-yl)-1,2,4-triazole)-bis(isoselenocyanato)-iron(II)
_space_group_crystal_system monoclinic
_space_group_IT_number 14
_space_group_name_Hall '-P 2yn'
_space_group_name_H-M_alt 'P 1 21/n 1'
_symmetry_space_group_name_Hall '-P 2yn'
_symmetry_space_group_name_H-M 'P 1 21/n 1'
_atom_sites_solution_hydrogens mixed
_atom_sites_solution_primary direct
_audit_creation_date 2017-06-13
_audit_creation_method
;
Olex2 1.2
(compiled 2017.03.28 svn.r3405 for OlexSys, GUI svn.r5337)
;
_audit_update_record
;
2018-07-19 deposited with the CCDC.
2018-10-09 downloaded from the CCDC.
;
_cell_angle_alpha 90
_cell_angle_beta 93.1310(10)
_cell_angle_gamma 90
_cell_formula_units_Z 2
_cell_length_a 8.4815(4)
_cell_length_b 9.9987(5)
_cell_length_c 16.3984(9)
_cell_measurement_reflns_used 5124
_cell_measurement_temperature 175(2)
_cell_measurement_theta_max 28.28
_cell_measurement_theta_min 2.39
_cell_volume 1388.57(12)
_computing_cell_refinement 'SAINT v6.45A (Bruker, 2003)'
_computing_data_collection 'SMART v5.049 (Bruker, 1999)'
_computing_data_reduction 'SAINT v6.45A (Bruker, 2003)'
_computing_molecular_graphics 'Olex2 (Dolomanov et al., 2009)'
_computing_publication_material 'Olex2 (Dolomanov et al., 2009)'
_computing_structure_refinement 'ShelXL (Sheldrick, 2015)'
_computing_structure_solution 'SIR2004 (Burla et al., 2007)'
_diffrn_ambient_temperature 175(2)
_diffrn_detector 'CCD area detector'
_diffrn_detector_area_resol_mean 7.9
_diffrn_detector_type 'Bruker SMART CCD 1K area detector'
_diffrn_measured_fraction_theta_full 0.999
_diffrn_measured_fraction_theta_max 0.997
_diffrn_measurement_device 'three-circle diffractometer'
_diffrn_measurement_device_type 'Bruker SMART CCD 1K area detector'
_diffrn_measurement_method '\w scans'
_diffrn_radiation_monochromator graphite
_diffrn_radiation_probe x-ray
_diffrn_radiation_type MoK\a
_diffrn_radiation_wavelength 0.71073
_diffrn_reflns_av_R_equivalents 0.0303
_diffrn_reflns_av_unetI/netI 0.0364
_diffrn_reflns_Laue_measured_fraction_full 0.999
_diffrn_reflns_Laue_measured_fraction_max 0.997
_diffrn_reflns_limit_h_max 11
_diffrn_reflns_limit_h_min -11
_diffrn_reflns_limit_k_max 8
_diffrn_reflns_limit_k_min -13
_diffrn_reflns_limit_l_max 16
_diffrn_reflns_limit_l_min -21
_diffrn_reflns_number 9355
_diffrn_reflns_point_group_measured_fraction_full 0.999
_diffrn_reflns_point_group_measured_fraction_max 0.997
_diffrn_reflns_theta_full 26.000
_diffrn_reflns_theta_max 28.278
_diffrn_reflns_theta_min 2.387
_diffrn_source 'sealed X-ray tube'
_diffrn_source_target Mo
_diffrn_standards_number 0
_exptl_absorpt_coefficient_mu 3.211
_exptl_absorpt_correction_T_max 0.6305
_exptl_absorpt_correction_T_min 0.4879
_exptl_absorpt_correction_type numerical
_exptl_absorpt_process_details
;
SADABS-2012/1 (Bruker,2012) was used for absorption correction 
(numerical with multi-scan). wR2(int) was 0.0692 before and 0.0452 
after correction. The Ratio of minimum to maximum transmission is 
0.7738. The \l/2 correction factor is 0.0015.
;
_exptl_crystal_colour 'dark red'
_exptl_crystal_colour_modifier dark
_exptl_crystal_colour_primary red
_exptl_crystal_density_diffrn 1.775
_exptl_crystal_description block
_exptl_crystal_F_000 736
_exptl_crystal_preparation
'Slow diffusion of abpt ligand in methanol solution into 1:1 methanol:water Fe2+/2(NCSe-) solution'
_exptl_crystal_recrystallization_method 'water/methanol slow diffusion'
_exptl_crystal_size_max 0.26
_exptl_crystal_size_mid 0.21
_exptl_crystal_size_min 0.16
_refine_diff_density_max 0.746
_refine_diff_density_min -0.641
_refine_diff_density_rms 0.079
_refine_ls_extinction_method none
_refine_ls_goodness_of_fit_ref 1.047
_refine_ls_hydrogen_treatment mixed
_refine_ls_matrix_type full
_refine_ls_number_parameters 202
_refine_ls_number_reflns 3444
_refine_ls_number_restraints 1
_refine_ls_restrained_S_all 1.047
_refine_ls_R_factor_all 0.0461
_refine_ls_R_factor_gt 0.0341
_refine_ls_shift/su_max 0.001
_refine_ls_shift/su_mean 0.000
_refine_ls_structure_factor_coef Fsqd
_refine_ls_weighting_details 'w=1/[\s^2^(Fo^2^)+(0.0231P)^2^+1.5390P] where P=(Fo^2^+2Fc^2^)/3'
_refine_ls_weighting_scheme calc
_refine_ls_wR_factor_gt 0.0697
_refine_ls_wR_factor_ref 0.0739
_reflns_Friedel_coverage 0.000
_reflns_number_gt 2864
_reflns_number_total 3444
_reflns_threshold_expression 'I > 2\s(I)'
_cod_data_source_file c8nj03627f2.cif
_cod_data_source_block 175K
_cod_depositor_comments 'Adding full bibliography for 7057796--7057812.cif.'
_cod_database_code 7057797
_shelxl_version_number 2013-4
_shelx_space_group_comment
;
The symmetry employed for this shelxl refinement is uniquely defined
by the following loop, which should always be used as a source of
symmetry information in preference to the above space-group names.
They are only intended as comments.
;
_shelx_estimated_absorpt_t_max 0.628
_shelx_estimated_absorpt_t_min 0.489
_olex2_refinement_description
;
1. Fixed Uiso
 At 1.2 times of:
  All C(H) groups, All N(H,H) groups
2. Restrained distances
 N6-H6A
 0.96 with sigma of 0.02
3.a Aromatic/amide H refined with riding coordinates:
 C2(H2), C3(H3), C4(H4), C5(H5), C10(H10), C11(H11), C12(H12), C13(H13)
;
_olex2_exptl_crystal_mounting_method 'Glued onto a glass fibre using epoxy adhesive'
_olex2_submission_original_sample_id 13HM087
_olex2_submission_special_instructions 'No special instructions were received'

loop_
_space_group_symop_operation_xyz
'x, y, z'
'-x+1/2, y+1/2, -z+1/2'
'-x, -y, -z'
'x-1/2, -y-1/2, z-1/2'

loop_
_atom_site_label
_atom_site_type_symbol
_atom_site_fract_x
_atom_site_fract_y
_atom_site_fract_z
_atom_site_U_iso_or_equiv
_atom_site_adp_type
_atom_site_occupancy
_atom_site_site_symmetry_order
_atom_site_calc_flag
_atom_site_refinement_flags_posn
_atom_site_refinement_flags_adp
_atom_site_refinement_flags_occupancy
Se1 Se 0.26267(3) 0.72395(3) 0.25743(2) 0.03241(9) Uani 1 1 d . . .
Fe1 Fe 0.5000 0.5000 0.5000 0.01785(11) Uani 1 2 d S T P
N1 N 0.4013(2) 0.5712(2) 0.39835(14) 0.0231(4) Uani 1 1 d . . .
N2 N 0.7082(2) 0.5835(2) 0.47372(13) 0.0229(4) Uani 1 1 d . . .
N3 N 0.4764(2) 0.6779(2) 0.54814(13) 0.0231(4) Uani 1 1 d . . .
N4 N 0.3571(2) 0.74831(19) 0.58033(13) 0.0222(4) Uani 1 1 d . . .
N5 N 0.5672(2) 0.8766(2) 0.57832(13) 0.0238(5) Uani 1 1 d . . .
N6 N 0.6773(3) 0.9841(2) 0.59038(16) 0.0298(5) Uani 1 1 d D . .
H6A H 0.733(3) 0.963(3) 0.6422(13) 0.036 Uiso 1 1 d DR . .
H6B H 0.623(4) 1.056(3) 0.6053(19) 0.036 Uiso 1 1 d R . .
N7 N 0.3904(3) 1.0932(2) 0.64516(14) 0.0275(5) Uani 1 1 d . . .
C1 C 0.3453(3) 0.6290(2) 0.34274(16) 0.0227(5) Uani 1 1 d . . .
C2 C 0.8181(3) 0.5290(3) 0.42790(17) 0.0273(6) Uani 1 1 d . . .
H2 H 0.7969 0.4450 0.4026 0.033 Uiso 1 1 calc R . .
C3 C 0.9617(3) 0.5913(3) 0.41629(18) 0.0305(6) Uani 1 1 d . . .
H3 H 1.0364 0.5507 0.3829 0.037 Uiso 1 1 calc R . .
C4 C 0.9951(3) 0.7125(3) 0.45352(18) 0.0320(6) Uani 1 1 d . . .
H4 H 1.0939 0.7550 0.4474 0.038 Uiso 1 1 calc R . .
C5 C 0.8823(3) 0.7714(3) 0.50002(18) 0.0297(6) Uani 1 1 d . . .
H5 H 0.9022 0.8549 0.5263 0.036 Uiso 1 1 calc R . .
C6 C 0.7397(3) 0.7055(3) 0.50715(16) 0.0229(5) Uani 1 1 d . . .
C7 C 0.6026(3) 0.7560(2) 0.54615(16) 0.0233(5) Uani 1 1 d . . .
C8 C 0.4131(3) 0.8677(2) 0.59880(16) 0.0231(5) Uani 1 1 d . . .
C9 C 0.3226(3) 0.9728(2) 0.63827(16) 0.0238(5) Uani 1 1 d . . .
C10 C 0.3122(3) 1.1871(3) 0.68471(17) 0.0297(6) Uani 1 1 d . . .
H10 H 0.3592 1.2729 0.6913 0.036 Uiso 1 1 calc R . .
C11 C 0.1663(3) 1.1661(3) 0.71649(17) 0.0276(6) Uani 1 1 d . . .
H11 H 0.1159 1.2355 0.7449 0.033 Uiso 1 1 calc R . .
C12 C 0.0952(3) 1.0423(3) 0.70618(17) 0.0285(6) Uani 1 1 d . . .
H12 H -0.0062 1.0259 0.7260 0.034 Uiso 1 1 calc R . .
C13 C 0.1753(3) 0.9424(3) 0.66623(17) 0.0269(6) Uani 1 1 d . . .
H13 H 0.1304 0.8560 0.6583 0.032 Uiso 1 1 calc R . .

loop_
_atom_site_aniso_label
_atom_site_aniso_U_11
_atom_site_aniso_U_22
_atom_site_aniso_U_33
_atom_site_aniso_U_23
_atom_site_aniso_U_13
_atom_site_aniso_U_12
Se1 0.03137(16) 0.03563(16) 0.02939(16) 0.00258(12) -0.00608(11) 0.00816(12)
Fe1 0.0155(2) 0.0176(2) 0.0205(3) -0.00043(18) 0.00136(19) -0.00016(17)
N1 0.0181(10) 0.0225(11) 0.0290(12) -0.0015(9) 0.0046(9) -0.0007(8)
N2 0.0208(10) 0.0227(10) 0.0252(12) 0.0033(9) 0.0004(9) 0.0009(8)
N3 0.0202(10) 0.0243(11) 0.0248(11) -0.0010(9) 0.0009(9) -0.0001(8)
N4 0.0219(10) 0.0195(11) 0.0254(11) -0.0017(8) 0.0027(9) 0.0016(8)
N5 0.0238(11) 0.0217(11) 0.0258(12) -0.0015(9) 0.0012(9) -0.0041(8)
N6 0.0268(12) 0.0245(12) 0.0378(14) -0.0048(10) 0.0003(10) -0.0060(9)
N7 0.0269(11) 0.0247(11) 0.0309(13) -0.0019(9) 0.0020(10) -0.0008(9)
C1 0.0188(11) 0.0217(12) 0.0279(14) -0.0051(10) 0.0031(10) 0.0004(9)
C2 0.0230(12) 0.0262(13) 0.0327(15) 0.0034(11) 0.0019(11) 0.0039(10)
C3 0.0220(13) 0.0322(14) 0.0379(16) 0.0075(12) 0.0064(12) 0.0045(11)
C4 0.0196(12) 0.0364(15) 0.0403(17) 0.0064(13) 0.0039(11) -0.0031(11)
C5 0.0240(13) 0.0300(14) 0.0350(16) 0.0009(12) 0.0000(11) -0.0060(11)
C6 0.0196(11) 0.0254(13) 0.0233(13) 0.0026(10) -0.0014(10) 0.0008(9)
C7 0.0220(12) 0.0253(13) 0.0222(13) -0.0013(10) -0.0016(10) -0.0001(9)
C8 0.0231(12) 0.0239(12) 0.0221(13) 0.0015(10) -0.0001(10) -0.0006(10)
C9 0.0251(12) 0.0220(12) 0.0240(13) 0.0024(10) -0.0005(10) 0.0025(10)
C10 0.0290(13) 0.0260(13) 0.0338(16) -0.0062(11) 0.0000(12) -0.0004(11)
C11 0.0298(13) 0.0250(13) 0.0279(14) -0.0042(11) 0.0018(11) 0.0058(10)
C12 0.0284(13) 0.0284(14) 0.0289(15) 0.0037(11) 0.0047(11) -0.0002(11)
C13 0.0299(14) 0.0209(12) 0.0298(14) 0.0032(11) 0.0002(11) -0.0034(10)

loop_
_atom_type_symbol
_atom_type_description
_atom_type_scat_dispersion_real
_atom_type_scat_dispersion_imag
_atom_type_scat_source
C C 0.0033 0.0016 'International Tables Vol C Tables 4.2.6.8 and 6.1.1.4'
H H 0.0000 0.0000 'International Tables Vol C Tables 4.2.6.8 and 6.1.1.4'
Fe Fe 0.3463 0.8444 'International Tables Vol C Tables 4.2.6.8 and 6.1.1.4'
N N 0.0061 0.0033 'International Tables Vol C Tables 4.2.6.8 and 6.1.1.4'
Se Se -0.0929 2.2259 'International Tables Vol C Tables 4.2.6.8 and 6.1.1.4'

loop_
_exptl_crystal_face_index_h
_exptl_crystal_face_index_k
_exptl_crystal_face_index_l
_exptl_crystal_face_perp_dist
0.00 1.00 0.00 0.105
0.00 -1.00 0.00 0.105
1.00 0.00 1.00 0.130
-1.00 0.00 1.00 0.130
0.00 0.00 -1.00 0.080
0.00 0.00 1.00 0.080
-1.00 0.00 -1.00 0.130
1.00 0.00 -1.00 0.130

loop_
_geom_angle_atom_site_label_1
_geom_angle_atom_site_label_2
_geom_angle_atom_site_label_3
_geom_angle
_geom_angle_site_symmetry_1
_geom_angle_site_symmetry_3
N1 Fe1 N1 180.0 . 3_666
N1 Fe1 N2 89.65(8) . 3_666
N1 Fe1 N2 90.35(8) 3_666 3_666
N1 Fe1 N2 90.35(8) . .
N1 Fe1 N2 89.65(8) 3_666 .
N1 Fe1 N3 87.96(9) . .
N1 Fe1 N3 92.04(9) 3_666 .
N1 Fe1 N3 92.04(9) . 3_666
N1 Fe1 N3 87.96(9) 3_666 3_666
N2 Fe1 N2 180.0 . 3_666
N3 Fe1 N2 79.65(8) 3_666 3_666
N3 Fe1 N2 100.35(8) 3_666 .
N3 Fe1 N2 100.35(8) . 3_666
N3 Fe1 N2 79.65(8) . .
N3 Fe1 N3 180.0 . 3_666
C1 N1 Fe1 171.4(2) . .
C2 N2 Fe1 126.31(18) . .
C2 N2 C6 117.6(2) . .
C6 N2 Fe1 116.08(16) . .
N4 N3 Fe1 135.93(16) . .
C7 N3 Fe1 115.09(17) . .
C7 N3 N4 108.9(2) . .
C8 N4 N3 106.9(2) . .
C7 N5 N6 124.4(2) . .
C7 N5 C8 105.8(2) . .
C8 N5 N6 129.7(2) . .
N5 N6 H6A 103.8(18) . .
N5 N6 H6B 107(2) . .
H6A N6 H6B 100(3) . .
C9 N7 C10 116.8(2) . .
N1 C1 Se1 177.9(2) . .
N2 C2 H2 118.9 . .
N2 C2 C3 122.3(3) . .
C3 C2 H2 118.9 . .
C2 C3 H3 120.2 . .
C4 C3 C2 119.5(3) . .
C4 C3 H3 120.2 . .
C3 C4 H4 120.5 . .
C3 C4 C5 119.1(2) . .
C5 C4 H4 120.5 . .
C4 C5 H5 120.8 . .
C4 C5 C6 118.3(3) . .
C6 C5 H5 120.8 . .
N2 C6 C5 123.1(2) . .
N2 C6 C7 110.3(2) . .
C5 C6 C7 126.6(2) . .
N3 C7 N5 108.5(2) . .
N3 C7 C6 118.3(2) . .
N5 C7 C6 133.0(2) . .
N4 C8 N5 109.9(2) . .
N4 C8 C9 124.0(2) . .
N5 C8 C9 126.1(2) . .
N7 C9 C8 116.6(2) . .
N7 C9 C13 124.1(2) . .
C13 C9 C8 119.3(2) . .
N7 C10 H10 118.2 . .
N7 C10 C11 123.6(2) . .
C11 C10 H10 118.2 . .
C10 C11 H11 120.6 . .
C12 C11 C10 118.9(2) . .
C12 C11 H11 120.6 . .
C11 C12 H12 120.7 . .
C11 C12 C13 118.6(2) . .
C13 C12 H12 120.7 . .
C9 C13 C12 118.0(2) . .
C9 C13 H13 121.0 . .
C12 C13 H13 121.0 . .

loop_
_geom_bond_atom_site_label_1
_geom_bond_atom_site_label_2
_geom_bond_distance
_geom_bond_site_symmetry_2
Se1 C1 1.801(3) .
Fe1 N1 1.958(2) .
Fe1 N1 1.958(2) 3_666
Fe1 N2 2.021(2) 3_666
Fe1 N2 2.021(2) .
Fe1 N3 1.961(2) 3_666
Fe1 N3 1.961(2) .
N1 C1 1.159(3) .
N2 C2 1.344(3) .
N2 C6 1.357(3) .
N3 N4 1.363(3) .
N3 C7 1.326(3) .
N4 C8 1.314(3) .
N5 N6 1.430(3) .
N5 C7 1.356(3) .
N5 C8 1.370(3) .
N6 H6A 0.974(18) .
N6 H6B 0.90(3) .
N7 C9 1.336(3) .
N7 C10 1.338(3) .
C2 H2 0.9500 .
C2 C3 1.391(4) .
C3 H3 0.9500 .
C3 C4 1.379(4) .
C4 H4 0.9500 .
C4 C5 1.387(4) .
C5 H5 0.9500 .
C5 C6 1.389(3) .
C6 C7 1.448(3) .
C8 C9 1.472(3) .
C9 C13 1.388(4) .
C10 H10 0.9500 .
C10 C11 1.385(4) .
C11 H11 0.9500 .
C11 C12 1.383(4) .
C12 H12 0.9500 .
C12 C13 1.392(4) .
C13 H13 0.9500 .

loop_
_geom_hbond_atom_site_label_D
_geom_hbond_atom_site_label_H
_geom_hbond_atom_site_label_A
_geom_hbond_distance_DH
_geom_hbond_distance_HA
_geom_hbond_distance_DA
_geom_hbond_angle_DHA
_geom_hbond_site_symmetry_A
N6 H6A Se1 0.974(18) 2.66(2) 3.484(3) 143(2) 4_676
N6 H6B N7 0.90(3) 2.14(3) 2.856(3) 136(3) .
C2 H2 N4 0.95 2.36 3.145(3) 140.0 3_666

loop_
_geom_torsion_atom_site_label_1
_geom_torsion_atom_site_label_2
_geom_torsion_atom_site_label_3
_geom_torsion_atom_site_label_4
_geom_torsion
Fe1 N2 C2 C3 -176.8(2)
Fe1 N2 C6 C5 175.0(2)
Fe1 N2 C6 C7 -7.8(3)
Fe1 N3 N4 C8 -176.5(2)
Fe1 N3 C7 N5 177.62(16)
Fe1 N3 C7 C6 2.1(3)
N2 C2 C3 C4 0.8(4)
N2 C6 C7 N3 3.8(3)
N2 C6 C7 N5 -170.4(3)
N3 N4 C8 N5 0.6(3)
N3 N4 C8 C9 -177.4(2)
N4 N3 C7 N5 1.1(3)
N4 N3 C7 C6 -174.4(2)
N4 C8 C9 N7 -173.2(2)
N4 C8 C9 C13 7.2(4)
N5 C8 C9 N7 9.1(4)
N5 C8 C9 C13 -170.5(2)
N6 N5 C7 N3 176.4(2)
N6 N5 C7 C6 -9.0(4)
N6 N5 C8 N4 -176.8(2)
N6 N5 C8 C9 1.1(4)
N7 C9 C13 C12 -2.1(4)
N7 C10 C11 C12 -1.0(4)
C2 N2 C6 C5 -3.9(4)
C2 N2 C6 C7 173.3(2)
C2 C3 C4 C5 -1.8(4)
C3 C4 C5 C6 0.0(4)
C4 C5 C6 N2 2.9(4)
C4 C5 C6 C7 -173.7(3)
C5 C6 C7 N3 -179.1(3)
C5 C6 C7 N5 6.7(5)
C6 N2 C2 C3 1.9(4)
C7 N3 N4 C8 -1.0(3)
C7 N5 C8 N4 0.1(3)
C7 N5 C8 C9 178.1(2)
C8 N5 C7 N3 -0.7(3)
C8 N5 C7 C6 173.9(3)
C8 C9 C13 C12 177.5(2)
C9 N7 C10 C11 -1.3(4)
C10 N7 C9 C8 -176.7(2)
C10 N7 C9 C13 2.9(4)
C10 C11 C12 C13 1.8(4)
C11 C12 C13 C9 -0.4(4)
